data_4504474
loop_
_publ_author_name
'Jana, Atish Dipankar'
'Manna, Subal Chandra'
'Rosair, Georgina M.'
'Drew, Michael G. B.'
'Mostafa, Golam'
'Ray Chaudhuri, Nirmalendu'

_publ_section_title
;
 4,4&#x2018;-Dipyridyl-N,N&#x2018;-dioxide Complexes of
 Metal-Thiocyanate/Selenocyanate:&#x00A0; \p-Stacked Molecular Rods as
 Three-Dimensional Support for Two-Dimensional Polymeric Sheets and
 Intra/Interchain S&#x00B7;&#x00B7;&#x00B7;S Interaction Dependent
 Architecture of the (8) Synthon Driven Assembly of One-Dimensional
 Polymeric Chains
;
_journal_issue 7
_journal_name_full 'Crystal Growth &amp; Design'
_journal_page_first 1365
_journal_paper_doi 10.1021/cg060762r
_journal_volume 7
_journal_year 2007
_chemical_formula_sum 'C12 H14 Co N4 O5 Se2'
_chemical_formula_weight 511.12
_chemical_name_systematic
; 
 ? 
;
_space_group_IT_number 2
_symmetry_cell_setting triclinic
_symmetry_space_group_name_Hall '-P 1'
_symmetry_space_group_name_H-M 'P -1'
_atom_sites_solution_hydrogens geom
_atom_sites_solution_primary direct
_atom_sites_solution_secondary difmap
_audit_creation_method SHELXL-97
_cell_angle_alpha 78.997(9)
_cell_angle_beta 80.858(9)
_cell_angle_gamma 87.796(9)
_cell_formula_units_Z 2
_cell_length_a 7.3668(8)
_cell_length_b 9.8897(11)
_cell_length_c 12.0087(13)
_cell_measurement_temperature 150(2)
_cell_volume 847.88(16)
_computing_cell_refinement 'Crysalis, Oxford Diffraction'
_computing_data_collection 'Crysalis, Oxford Diffraction'
_computing_data_reduction 'Crysalis, Oxford Diffraction'
_computing_molecular_graphics PLATON(Spek,2004)
_computing_structure_refinement 'SHELXL-97 (Sheldrick, 1997)'
_computing_structure_solution 'SHELXS-97 (Sheldrick, 1997)'
_diffrn_ambient_temperature 293(2)
_diffrn_measured_fraction_theta_full 0.956
_diffrn_measured_fraction_theta_max 0.956
_diffrn_measurement_device 'Oxford Diffaction X-Calibur System'
_diffrn_measurement_method '311 frames, counting time 10 s.'
_diffrn_radiation_monochromator graphite
_diffrn_radiation_source 'fine-focus sealed tube'
_diffrn_radiation_type MoK\a
_diffrn_radiation_wavelength 0.71073
_diffrn_reflns_av_R_equivalents 0.0278
_diffrn_reflns_av_sigmaI/netI 0.0983
_diffrn_reflns_limit_h_max 10
_diffrn_reflns_limit_h_min -8
_diffrn_reflns_limit_k_max 11
_diffrn_reflns_limit_k_min -13
_diffrn_reflns_limit_l_max 12
_diffrn_reflns_limit_l_min -16
_diffrn_reflns_number 6040
_diffrn_reflns_theta_full 30.11
_diffrn_reflns_theta_max 30.11
_diffrn_reflns_theta_min 2.80
_exptl_absorpt_coefficient_mu 5.335
_exptl_absorpt_correction_T_max 1.419
_exptl_absorpt_correction_T_min 0.546
_exptl_absorpt_correction_type empirical
_exptl_absorpt_process_details 'ABSPACK, Oxford Diffraction Ltd'
_exptl_crystal_colour black
_exptl_crystal_density_diffrn 2.002
_exptl_crystal_density_method 'not measured'
_exptl_crystal_description needle
_exptl_crystal_F_000 498
_exptl_crystal_size_max 0.30
_exptl_crystal_size_mid 0.05
_exptl_crystal_size_min 0.05
_refine_diff_density_max 1.971
_refine_diff_density_min -0.912
_refine_diff_density_rms 0.156
_refine_ls_extinction_method none
_refine_ls_goodness_of_fit_ref 0.878
_refine_ls_hydrogen_treatment mixed
_refine_ls_matrix_type full
_refine_ls_number_parameters 235
_refine_ls_number_reflns 4767
_refine_ls_number_restraints 9
_refine_ls_restrained_S_all 0.880
_refine_ls_R_factor_all 0.0759
_refine_ls_R_factor_gt 0.0428
_refine_ls_shift/su_max 0.001
_refine_ls_shift/su_mean 0.000
_refine_ls_structure_factor_coef Fsqd
_refine_ls_weighting_details
;
_refine_ls_weighting_details 
  w=1/[\s^2^(Fo^2^)+(0.0522P)^2^+0.0000P] where P=(Fo^2^+2Fc^2^)/3 
;
_refine_ls_weighting_scheme calc
_refine_ls_wR_factor_gt 0.0962
_refine_ls_wR_factor_ref 0.1006
_reflns_number_gt 2783
_reflns_number_total 4767
_reflns_threshold_expression >2sigma(I)
_cod_data_source_file complex2.cg060762r.cif
_cod_data_source_block 457
_cod_original_sg_symbol_H-M P-1
_cod_original_formula_sum 'C12 H14 Co N4 O5 Se2  '
_cod_database_code 4504474

loop_
_symmetry_equiv_pos_as_xyz
'x, y, z'
'-x, -y, -z'

loop_
_atom_site_label
_atom_site_type_symbol
_atom_site_fract_x
_atom_site_fract_y
_atom_site_fract_z
_atom_site_U_iso_or_equiv
_atom_site_adp_type
_atom_site_occupancy
_atom_site_symmetry_multiplicity
_atom_site_calc_flag
_atom_site_refinement_flags
N2 N -0.0832(4) 0.2951(3) 0.7432(3) 0.0137(7) Uani 1 1 d .
C3 C -0.1126(6) 0.1749(4) 0.8149(3) 0.0173(9) Uani 1 1 d .
H3 H -0.0873 0.0934 0.7873 0.021 Uiso 1 1 calc R
C4 C -0.1802(6) 0.1695(4) 0.9294(4) 0.0173(9) Uani 1 1 d .
H4 H -0.2048 0.0846 0.9775 0.021 Uiso 1 1 calc R
C5 C -0.2123(6) 0.2911(4) 0.9743(4) 0.0177(9) Uani 1 1 d .
O102 O 0.2487(5) 0.1072(3) 0.5655(3) 0.0232(7) Uani 1 1 d D
C6 C -0.1723(6) 0.4133(4) 0.8962(4) 0.0233(10) Uani 1 1 d .
H6 H -0.1878 0.4964 0.9220 0.028 Uiso 1 1 calc R
C7 C -0.1106(6) 0.4145(4) 0.7822(4) 0.0225(10) Uani 1 1 d .
H7 H -0.0877 0.4979 0.7316 0.027 Uiso 1 1 calc R
C42 C -0.5388(6) 0.2464(4) 0.7661(3) 0.0141(8) Uani 1 1 d .
C52 C 0.0437(6) 0.2426(4) 0.3187(4) 0.0175(9) Uani 1 1 d .
C53 C -0.3332(7) 0.4114(4) 1.1367(4) 0.0238(10) Uani 1 1 d .
H53 H -0.3213 0.4952 1.0856 0.029 Uiso 1 1 calc R
O72 O -0.4658(4) 0.2912(3) 0.4398(2) 0.0166(6) Uani 1 1 d .
C73 C -0.3965(7) 0.4094(4) 0.2513(4) 0.0236(10) Uani 1 1 d .
H73 H -0.4274 0.4916 0.2769 0.028 Uiso 1 1 calc R
C74 C -0.3737(6) 0.1700(4) 0.2907(3) 0.0169(9) Uani 1 1 d .
H74 H -0.3888 0.0875 0.3433 0.020 Uiso 1 1 calc R
C75 C -0.3107(6) 0.1685(4) 0.1769(3) 0.0192(9) Uani 1 1 d .
H75 H -0.2835 0.0847 0.1535 0.023 Uiso 1 1 calc R
O1 O -0.0301(4) 0.2989(3) 0.6290(2) 0.0174(6) Uani 1 1 d .
N41 N -0.4466(5) 0.2799(3) 0.6772(3) 0.0190(8) Uani 1 1 d .
N51 N -0.0504(5) 0.2785(4) 0.3956(3) 0.0177(8) Uani 1 1 d .
N71 N -0.4136(5) 0.2893(3) 0.3262(3) 0.0151(7) Uani 1 1 d .
C51 C -0.2867(6) 0.2897(4) 1.0963(3) 0.0150(9) Uani 1 1 d .
O100 O -0.2390(5) 0.0738(3) 0.5732(3) 0.0252(8) Uani 1 1 d D
O101 O -0.2518(4) 0.5108(3) 0.4972(3) 0.0232(7) Uani 1 1 d D
Se43 Se -0.68274(7) 0.20419(5) 0.90361(4) 0.02232(13) Uani 1 1 d .
Se53 Se 0.19351(6) 0.19515(4) 0.19829(4) 0.02053(12) Uani 1 1 d .
Co3 Co -0.24830(8) 0.28909(6) 0.53545(5) 0.01413(14) Uani 1 1 d .
H95 H 0.341(4) 0.165(3) 0.530(3) 0.017 Uiso 1 1 d D
H96 H 0.155(4) 0.171(3) 0.574(3) 0.017 Uiso 1 1 d D
H92 H -0.262(6) 0.027(4) 0.6408(17) 0.017 Uiso 1 1 d D
H91 H -0.224(6) 0.026(4) 0.520(2) 0.017 Uiso 1 1 d D
H93 H -0.154(3) 0.554(4) 0.464(3) 0.017 Uiso 1 1 d D
H94 H -0.342(3) 0.560(4) 0.519(3) 0.017 Uiso 1 1 d D

loop_
_atom_site_aniso_label
_atom_site_aniso_U_11
_atom_site_aniso_U_22
_atom_site_aniso_U_33
_atom_site_aniso_U_23
_atom_site_aniso_U_13
_atom_site_aniso_U_12
N2 0.0148(19) 0.0156(17) 0.0131(17) -0.0062(14) -0.0050(14) 0.0009(14)
C3 0.024(2) 0.013(2) 0.016(2) -0.0059(17) -0.0020(17) -0.0010(17)
C4 0.024(2) 0.0093(19) 0.019(2) -0.0019(16) -0.0063(18) -0.0014(17)
C5 0.015(2) 0.017(2) 0.021(2) -0.0063(18) -0.0015(17) 0.0004(17)
O102 0.0264(19) 0.0162(16) 0.0266(17) -0.0042(13) -0.0038(14) 0.0041(13)
C6 0.038(3) 0.012(2) 0.019(2) -0.0043(17) 0.001(2) -0.0001(19)
C7 0.033(3) 0.011(2) 0.022(2) -0.0038(17) 0.001(2) -0.0027(19)
C42 0.018(2) 0.0107(19) 0.016(2) -0.0052(16) -0.0065(17) -0.0018(16)
C52 0.022(2) 0.012(2) 0.019(2) -0.0031(17) -0.0046(18) -0.0016(17)
C53 0.041(3) 0.012(2) 0.017(2) -0.0028(17) 0.000(2) 0.0013(19)
O72 0.0184(16) 0.0219(16) 0.0103(14) -0.0055(12) -0.0013(12) -0.0010(12)
C73 0.040(3) 0.013(2) 0.017(2) -0.0037(17) 0.000(2) 0.0043(19)
C74 0.020(2) 0.013(2) 0.017(2) -0.0030(17) -0.0014(17) 0.0001(17)
C75 0.026(3) 0.015(2) 0.018(2) -0.0049(17) -0.0061(18) 0.0011(18)
O1 0.0202(16) 0.0214(16) 0.0111(14) -0.0067(12) 0.0000(12) 0.0010(13)
N41 0.025(2) 0.0155(18) 0.0179(18) -0.0047(15) -0.0061(16) 0.0041(15)
N51 0.022(2) 0.0167(18) 0.0159(18) -0.0040(15) -0.0051(15) 0.0001(15)
N71 0.0153(19) 0.0175(18) 0.0144(17) -0.0047(14) -0.0061(14) -0.0010(14)
C51 0.016(2) 0.016(2) 0.014(2) -0.0041(16) -0.0028(17) -0.0008(17)
O100 0.045(2) 0.0184(17) 0.0112(15) -0.0036(13) -0.0013(15) 0.0018(15)
O101 0.0234(19) 0.0154(16) 0.0295(18) -0.0063(14) 0.0022(14) 0.0017(13)
Se43 0.0260(3) 0.0218(2) 0.0172(2) -0.00357(18) 0.00321(18) -0.00234(19)
Se53 0.0234(3) 0.0201(2) 0.0178(2) -0.00720(18) 0.00195(18) 0.00123(19)
Co3 0.0183(3) 0.0136(3) 0.0116(3) -0.0046(2) -0.0026(2) 0.0004(2)

loop_
_atom_type_symbol
_atom_type_description
_atom_type_scat_dispersion_real
_atom_type_scat_dispersion_imag
_atom_type_scat_source
C C 0.0033 0.0016 'International Tables Vol C Tables 4.2.6.8 and 6.1.1.4'
H H 0.0000 0.0000 'International Tables Vol C Tables 4.2.6.8 and 6.1.1.4'
N N 0.0061 0.0033 'International Tables Vol C Tables 4.2.6.8 and 6.1.1.4'
O O 0.0106 0.0060 'International Tables Vol C Tables 4.2.6.8 and 6.1.1.4'
Se Se -0.0929 2.2259 'International Tables Vol C Tables 4.2.6.8 and 6.1.1.4'
Co Co 0.3494 0.9721 'International Tables Vol C Tables 4.2.6.8 and 6.1.1.4'

loop_
_geom_angle_atom_site_label_1
_geom_angle_atom_site_label_2
_geom_angle_atom_site_label_3
_geom_angle
_geom_angle_site_symmetry_1
_geom_angle_site_symmetry_3
C3 N2 C7 120.6(4) . .
C3 N2 O1 120.2(3) . .
C7 N2 O1 119.1(3) . .
N2 C3 C4 120.9(4) . .
C3 C4 C5 120.7(4) . .
C6 C5 C4 115.8(4) . .
C6 C5 C51 121.9(4) . .
C4 C5 C51 122.3(4) . .
C7 C6 C5 121.8(4) . .
N2 C7 C6 120.2(4) . .
N41 C42 Se43 177.0(3) . .
N51 C52 Se53 177.3(4) . .
C73 C53 C51 120.9(4) 1_556 .
N71 O72 Co3 115.3(2) . .
N71 C73 C53 120.3(4) . 1_554
N71 C74 C75 120.4(4) . .
C74 C75 C51 121.2(4) . 1_554
N2 O1 Co3 114.7(2) . .
C42 N41 Co3 164.3(3) . .
C52 N51 Co3 164.0(4) . .
C74 N71 C73 120.7(4) . .
C74 N71 O72 120.3(3) . .
C73 N71 O72 118.9(3) . .
C75 C51 C53 116.4(4) 1_556 .
C75 C51 C5 122.2(4) 1_556 .
C53 C51 C5 121.3(4) . .
N41 Co3 N51 174.62(14) . .
N41 Co3 O100 87.33(13) . .
N51 Co3 O100 87.32(13) . .
N41 Co3 O72 86.72(12) . .
N51 Co3 O72 92.96(12) . .
O100 Co3 O72 92.65(12) . .
N41 Co3 O1 93.57(12) . .
N51 Co3 O1 87.05(12) . .
O100 Co3 O1 90.50(12) . .
O72 Co3 O1 176.84(11) . .
N41 Co3 O101 93.21(13) . .
N51 Co3 O101 92.16(13) . .
O100 Co3 O101 178.75(14) . .
O72 Co3 O101 88.51(12) . .
O1 Co3 O101 88.34(12) . .

loop_
_geom_bond_atom_site_label_1
_geom_bond_atom_site_label_2
_geom_bond_distance
_geom_bond_site_symmetry_2
N2 C3 1.330(5) .
N2 C7 1.348(5) .
N2 O1 1.359(4) .
C3 C4 1.378(5) .
C4 C5 1.406(5) .
C5 C6 1.390(6) .
C5 C51 1.479(5) .
C6 C7 1.370(6) .
C42 N41 1.167(5) .
C42 Se43 1.800(4) .
C52 N51 1.168(5) .
C52 Se53 1.800(4) .
C53 C73 1.378(6) 1_556
C53 C51 1.393(5) .
O72 N71 1.360(4) .
O72 Co3 2.112(3) .
C73 N71 1.343(5) .
C73 C53 1.378(6) 1_554
C74 N71 1.337(5) .
C74 C75 1.374(5) .
C75 C51 1.387(6) 1_554
O1 Co3 2.117(3) .
N41 Co3 2.049(4) .
N51 Co3 2.057(3) .
C51 C75 1.387(6) 1_556
O100 Co3 2.091(3) .
O101 Co3 2.153(3) .
